data_7244531
loop_
_publ_author_name
'Zhou, Qian'
'Yao, Jinzhen'
'Sun, Jing'
'Li, Xiao'
'Bao, Siqi'
'Su, Zhong-Min'

_publ_section_title
;
 N-donor flexible ligands constructed polyoxometalate-based metal-organic
 frameworks as multifunctional electrocatalyts
;
_journal_name_full CrystEngComm
_journal_paper_doi 10.1039/D2CE00077F
_journal_year 2022
_chemical_formula_moiety 'C32 H54 N24 Ni2 O42 Si W12'
_chemical_formula_sum 'C32 H54 N24 Ni2 O42 Si W12'
_chemical_formula_weight 3798.70
_chemical_name_systematic '[Ni2(btbu)4(H2O)2(SiW12O40)]'
_space_group_crystal_system monoclinic
_space_group_IT_number 14
_space_group_name_Hall '-P 2yn'
_space_group_name_H-M_alt 'P 1 21/n 1'
_atom_sites_solution_hydrogens mixed
_atom_sites_solution_primary dual
_audit_creation_date 2021-09-24
_audit_creation_method
;
Olex2 1.3-alpha
(compiled 2020.07.31 svn.rc2a77460 for OlexSys, GUI svn.r6145)
;
_audit_update_record
;
2022-01-05 deposited with the CCDC.	2022-02-28 downloaded from the CCDC.
;
_cell_angle_alpha 90
_cell_angle_beta 102.122(3)
_cell_angle_gamma 90
_cell_formula_units_Z 2
_cell_length_a 12.438(2)
_cell_length_b 16.716(3)
_cell_length_c 17.383(3)
_cell_measurement_reflns_used 4299
_cell_measurement_temperature 296.15
_cell_measurement_theta_max 25.127
_cell_measurement_theta_min 1.628
_cell_volume 3533.6(10)
_computing_cell_refinement 'SAINT+ Ver. 2016.5-0 (Bruker-AXS, 2016)'
_computing_data_collection 'APEX3 Ver. 2016.5-0 (Bruker-AXS, 2016)'
_computing_data_reduction 'SAINT+ Ver. 2016.5-0 (Bruker-AXS, 2016)'
_computing_molecular_graphics 'Olex2 1.3-alpha (Dolomanov et al., 2009)'
_computing_publication_material 'Olex2 1.3-alpha (Dolomanov et al., 2009)'
_computing_structure_refinement 'SHELXL 2018/3 (Sheldrick, 2015)'
_computing_structure_solution 'SHELXT 2014/5 (Sheldrick, 2014)'
_diffrn_ambient_temperature 296.15
_diffrn_detector 'charge-coupled device (CCD) area detector'
_diffrn_detector_area_resol_mean 7.9
_diffrn_detector_type 'Bruker APEX II'
_diffrn_measured_fraction_theta_full 0.998
_diffrn_measured_fraction_theta_max 0.998
_diffrn_measurement_device 'three-circle diffractometer'
_diffrn_measurement_device_type 'Bruker APEX II Quazar'
_diffrn_measurement_method '0.5\% \w and 0.5\% \f scans'
_diffrn_radiation_collimation 'focusing mirrors'
_diffrn_radiation_detector 'Bruker APEX II'
_diffrn_radiation_monochromator 'mirror optics'
_diffrn_radiation_probe x-ray
_diffrn_radiation_type 'Mo K\a'
_diffrn_radiation_wavelength 0.71073
_diffrn_radiation_xray_symbol K-L~3~
_diffrn_reflns_av_R_equivalents 0.0438
_diffrn_reflns_av_unetI/netI 0.0459
_diffrn_reflns_Laue_measured_fraction_full 0.998
_diffrn_reflns_Laue_measured_fraction_max 0.998
_diffrn_reflns_limit_h_max 14
_diffrn_reflns_limit_h_min -14
_diffrn_reflns_limit_k_max 19
_diffrn_reflns_limit_k_min -16
_diffrn_reflns_limit_l_max 20
_diffrn_reflns_limit_l_min -20
_diffrn_reflns_number 20127
_diffrn_reflns_point_group_measured_fraction_full 0.998
_diffrn_reflns_point_group_measured_fraction_max 0.998
_diffrn_reflns_theta_full 25.108
_diffrn_reflns_theta_max 25.108
_diffrn_reflns_theta_min 1.709
_diffrn_source 'microfocus sealed X-ray tube'
_diffrn_source_current 30.0
_diffrn_source_power 1.35
_diffrn_source_type 'Incoatec I\ms'
_diffrn_source_voltage 45.0
_exptl_absorpt_coefficient_mu 20.086
_exptl_absorpt_correction_T_max 0.87
_exptl_absorpt_correction_T_min 0.86
_exptl_absorpt_correction_type multi-scan
_exptl_absorpt_process_details 'SADABS-2016/2 (Krause et al., 2015) was used for absorption correction.'
_exptl_crystal_colour green
_exptl_crystal_colour_primary green
_exptl_crystal_density_diffrn 3.570
_exptl_crystal_density_method 'not measured'
_exptl_crystal_description block
_exptl_crystal_F_000 3416
_exptl_crystal_size_max 0.24
_exptl_crystal_size_mid 0.22
_exptl_crystal_size_min 0.2
_refine_diff_density_max 1.473
_refine_diff_density_min -1.594
_refine_diff_density_rms 0.284
_refine_ls_extinction_coef 0.000062(9)
_refine_ls_extinction_expression Fc^*^=kFc[1+0.001xFc^2^\l^3^/sin(2\q)]^-1/4^
_refine_ls_extinction_method 'SHELXL-2018/3 (Sheldrick 2018)'
_refine_ls_goodness_of_fit_ref 1.276
_refine_ls_hydrogen_treatment constr
_refine_ls_matrix_type full
_refine_ls_number_parameters 549
_refine_ls_number_reflns 6274
_refine_ls_number_restraints 225
_refine_ls_restrained_S_all 1.257
_refine_ls_R_factor_all 0.0675
_refine_ls_R_factor_gt 0.0563
_refine_ls_shift/su_max 0.005
_refine_ls_shift/su_mean 0.000
_refine_ls_structure_factor_coef Fsqd
_refine_ls_weighting_details 'w=1/[\s^2^(Fo^2^)+141.1489P] where P=(Fo^2^+2Fc^2^)/3'
_refine_ls_weighting_scheme calc
_refine_ls_wR_factor_gt 0.1039
_refine_ls_wR_factor_ref 0.1072
_reflns_Friedel_coverage 0.000
_reflns_number_gt 5348
_reflns_number_total 6274
_reflns_threshold_expression 'I > 2\s(I)'
_cod_data_source_file d2ce00077f2.cif
_cod_data_source_block 11
_cod_original_cell_volume 3533.7(12)
_cod_database_code 7244531
_shelx_shelxl_version_number 2018/3
_shelx_space_group_comment
;
The symmetry employed for this shelxl refinement is uniquely defined
by the following loop, which should always be used as a source of
symmetry information in preference to the above space-group names.
They are only intended as comments.
;
_shelx_estimated_absorpt_t_max 0.108
_shelx_estimated_absorpt_t_min 0.086
_olex2_refinement_description
;
1. Fixed Uiso
 At 1.2 times of:
  All C(H) groups, All C(H,H) groups, All C(H,H,H,H) groups, All N(H) groups
 At 1.5 times of:
  All O(H,H) groups
2. Uiso/Uaniso restraints and constraints
Uanis(O20) \\sim Ueq, Uanis(O21) \\sim Ueq, Uanis(O18) \\sim Ueq, Uanis(O17)
\\sim Ueq: with sigma of 0.005 and sigma for terminal atoms of 0.01
Uanis(O23) \\sim Ueq: with sigma of 0.01 and sigma for terminal atoms of 0.02
3. Rigid body (RIGU) restrains
 C1, C2, C3, C4, C5, C6, C7, C8, C9, C10, C11, C12, C13, C14, C15, C16, C17,
 C18, N1, N2, N3, N4, N5, N6, N7, N8, N9, N10, N11, N12
 with sigma for 1-2 distances of 0.001 and sigma for 1-3 distances of 0.001
4. Others
 Fixed Sof: O17(0.5) O18(0.5) H10A(0.5) H10B(0.5) H10C(0.5) H10D(0.5) O20(0.5)
 O21(0.5) C15(0.5) H15A(0.5) H15B(0.5) C16(0.5) H16A(0.5) H16B(0.5) C17(0.5)
 H17A(0.5) H17B(0.5) C18(0.5) H18A(0.5) H18B(0.5)
5.a Rotating group:
 O1(H1A,H1B)
5.b Secondary CH2 refined with riding coordinates:
 C8(H8A,H8B), C9(H9A,H9B), C10(H10A,H10B), C10(H10C,H10D), C12(H12A,H12B),
 C13(H13A,H13B), C14(H14A,H14B), C15(H15A,H15B), C16(H16A,H16B), C17(H17A,H17B),
  C18(H18A,H18B)
5.c Aromatic/amide H refined with riding coordinates:
 C1(H1), C2(H2), N11(H11), C3(H3), C4(H4), C5(H5), C6(H6), C7(H7), C11(H11A)
;
_olex2_submission_special_instructions 'No special instructions were received'

loop_
_space_group_symop_operation_xyz
'x, y, z'
'-x+1/2, y+1/2, -z+1/2'
'-x, -y, -z'
'x-1/2, -y-1/2, z-1/2'

loop_
_atom_site_label
_atom_site_type_symbol
_atom_site_fract_x
_atom_site_fract_y
_atom_site_fract_z
_atom_site_U_iso_or_equiv
_atom_site_adp_type
_atom_site_occupancy
_atom_site_site_symmetry_order
_atom_site_calc_flag
_atom_site_refinement_flags_posn
_atom_site_refinement_flags_adp
_atom_site_refinement_flags_occupancy
_atom_site_disorder_assembly
_atom_site_disorder_group
W3 W 0.58458(7) 0.66581(5) 0.40352(4) 0.0287(2) Uani 1 1 d . . . . .
W1 W 0.69694(6) 0.38372(5) 0.62850(4) 0.0290(2) Uani 1 1 d . . . . .
W4 W 0.63546(6) 0.47084(5) 0.34402(4) 0.0302(2) Uani 1 1 d . . . . .
W5 W 0.35691(6) 0.41747(5) 0.32014(4) 0.0314(2) Uani 1 1 d . . . . .
W6 W 0.56152(6) 0.30385(5) 0.44531(5) 0.0304(2) Uani 1 1 d . . . . .
W2 W 0.78180(6) 0.54469(5) 0.52564(4) 0.0297(2) Uani 1 1 d . . . . .
Ni1 Ni 0.83861(17) 0.47812(14) 0.21050(12) 0.0229(5) Uani 1 1 d . . . . .
Si08 Si 0.500000 0.500000 0.500000 0.0159(13) Uani 1 2 d S . P . .
N1 N 0.9263(12) 0.3911(9) 0.2849(9) 0.031(3) Uani 1 1 d . . . . .
O1 O 0.7662(10) 0.3794(8) 0.1415(8) 0.037(3) Uani 1 1 d . . . . .
H1A H 0.815644 0.344900 0.138008 0.056 Uiso 1 1 d R U . . .
H1B H 0.742177 0.394775 0.094095 0.056 Uiso 1 1 d R U . . .
N2 N 0.8792(13) 0.5799(10) 0.2787(9) 0.034(3) Uani 1 1 d . . . . .
N3 N 0.9703(13) 0.4934(11) 0.1535(9) 0.039(3) Uani 1 1 d . . . . .
O2 O 0.7049(10) 0.4580(8) 0.2715(7) 0.036(3) Uani 1 1 d . . . . .
N4 N 0.6386(13) 0.5750(10) 0.0098(9) 0.037(3) Uani 1 1 d . . . . .
N5 N 1.0341(13) 0.2871(10) 0.3176(8) 0.031(3) Uani 1 1 d . . . . .
O3 O 0.5369(12) 0.7177(12) 0.4852(9) 0.073(6) Uani 1 1 d . . . . .
O4 O 0.9164(10) 0.5649(9) 0.5398(9) 0.047(4) Uani 1 1 d . . . . .
O5 O 0.4904(12) 0.4502(11) 0.2902(12) 0.084(7) Uani 1 1 d . . . . .
N6 N 1.0971(16) 0.4754(14) 0.0795(12) 0.062(5) Uani 1 1 d . . . . .
O6 O 0.7889(12) 0.3301(11) 0.6900(8) 0.060(5) Uani 1 1 d . . . . .
O7 O 0.6199(14) 0.7424(10) 0.3551(9) 0.060(5) Uani 1 1 d . . . . .
O8 O 0.6741(12) 0.3167(12) 0.5363(9) 0.073(6) Uani 1 1 d . . . . .
N7 N 1.1103(17) 0.5435(14) 0.1180(13) 0.070(5) Uani 1 1 d . . . . .
O9 O 0.6095(15) 0.5800(10) 0.3352(9) 0.076(6) Uani 1 1 d . . . . .
O10 O 0.7560(14) 0.4899(10) 0.4292(9) 0.072(6) Uani 1 1 d . . . . .
O11 O 0.7508(16) 0.5933(10) 0.6161(10) 0.070(5) Uani 1 1 d . . . . .
C1 C 1.0371(18) 0.5548(15) 0.1623(13) 0.054(5) Uani 1 1 d . . . . .
H1 H 1.033720 0.598917 0.194255 0.064 Uiso 1 1 calc R U . . .
O12 O 0.7878(16) 0.4453(9) 0.5783(10) 0.068(5) Uani 1 1 d . . . . .
O13 O 0.3155(17) 0.5277(10) 0.3081(11) 0.076(6) Uani 1 1 d . . . . .
O14 O 0.5648(12) 0.3431(13) 0.6476(9) 0.073(6) Uani 1 1 d . . . . .
O15 O 0.7194(16) 0.6388(11) 0.4687(9) 0.085(7) Uani 1 1 d . . . . .
N8 N 0.7295(12) 0.5422(9) 0.1259(8) 0.030(3) Uani 1 1 d . . . . .
O16 O 0.2850(12) 0.3810(10) 0.2359(8) 0.054(4) Uani 1 1 d . . . . .
O17 O 0.5951(17) 0.5350(13) 0.4590(12) 0.019(5) Uani 0.5 1 d . U P . .
C2 C 1.0123(18) 0.4471(16) 0.1015(14) 0.058(6) Uani 1 1 d . . . . .
H2 H 0.981195 0.398277 0.083281 0.070 Uiso 1 1 calc R U . . .
N9 N 0.9423(13) 0.6635(11) 0.3724(9) 0.038(3) Uani 1 1 d . . . . .
N10 N 0.9485(14) 0.2755(11) 0.3537(11) 0.046(4) Uani 1 1 d . . . . .
N11 N 0.8744(16) 0.7077(11) 0.3157(10) 0.051(4) Uani 1 1 d . . . . .
H11 H 0.860336 0.758081 0.315994 0.062 Uiso 1 1 calc R U . . .
N12 N 0.5610(14) 0.5764(13) 0.0532(10) 0.052(5) Uani 1 1 d . . . . .
C3 C 1.0210(15) 0.3577(12) 0.2794(10) 0.031(3) Uani 1 1 d . . . . .
H3 H 1.071445 0.379877 0.252946 0.037 Uiso 1 1 calc R U . . .
C4 C 0.7355(16) 0.5569(12) 0.0530(10) 0.035(4) Uani 1 1 d . . . . .
H4 H 0.800083 0.554870 0.034186 0.042 Uiso 1 1 calc R U . . .
C5 C 0.6206(16) 0.5548(13) 0.1238(11) 0.041(5) Uani 1 1 d . . . . .
H5 H 0.589954 0.548924 0.167941 0.050 Uiso 1 1 calc R U . . .
C6 C 0.9416(15) 0.5889(13) 0.3480(10) 0.033(3) Uani 1 1 d . . . . .
H6 H 0.981012 0.547651 0.376975 0.040 Uiso 1 1 calc R U . . .
C7 C 0.836(2) 0.6549(14) 0.2609(13) 0.054(6) Uani 1 1 d . . . . .
H7 H 0.784997 0.666929 0.215047 0.065 Uiso 1 1 calc R U . . .
C8 C 1.1208(18) 0.2278(14) 0.3228(12) 0.046(5) Uani 1 1 d . . . . .
H8A H 1.089856 0.180798 0.293512 0.055 Uiso 1 1 calc R U . . .
H8B H 1.176469 0.249146 0.296900 0.055 Uiso 1 1 calc R U . . .
O18 O 0.5114(18) 0.4406(14) 0.4252(13) 0.025(5) Uani 0.5 1 d . U P . .
C9 C 0.997(2) 0.6974(16) 0.4439(13) 0.061(5) Uani 1 1 d . . . . .
H9A H 1.033790 0.654375 0.476417 0.074 Uiso 1 1 calc R U . . .
H9B H 0.940557 0.717885 0.470060 0.074 Uiso 1 1 calc R U . . .
C10 C 1.174(2) 0.2026(18) 0.4012(14) 0.081(10) Uani 1 1 d . . . . .
H10A H 1.124469 0.168900 0.422875 0.097 Uiso 0.5 1 calc R U P A 1
H10B H 1.190927 0.249293 0.434718 0.097 Uiso 0.5 1 calc R U P A 1
H10C H 1.121849 0.203935 0.435354 0.097 Uiso 0.5 1 calc R U P B 2
H10D H 1.233571 0.239318 0.422269 0.097 Uiso 0.5 1 calc R U P B 2
C11 C 0.8883(18) 0.3397(13) 0.3295(14) 0.048(5) Uani 1 1 d . . . . .
H11A H 0.821263 0.348023 0.343871 0.058 Uiso 1 1 calc R U . . .
O19 O 0.5862(13) 0.2098(9) 0.4212(10) 0.060(5) Uani 1 1 d . . . . .
C12 C 0.526(2) 0.6595(15) -0.0936(12) 0.058(7) Uani 1 1 d . . . . .
H12A H 0.460760 0.646146 -0.073480 0.070 Uiso 1 1 calc R U . . .
H12B H 0.503994 0.665299 -0.150274 0.070 Uiso 1 1 calc R U . . .
C13 C 1.0767(17) 0.7613(13) 0.4439(13) 0.045(5) Uani 1 1 d . . . . .
H13A H 1.131312 0.743057 0.415397 0.055 Uiso 1 1 calc R U . . .
H13B H 1.114206 0.771782 0.497745 0.055 Uiso 1 1 calc R U . . .
C14 C 0.6101(19) 0.5943(14) -0.0733(11) 0.048(5) Uani 1 1 d . . . . .
H14A H 0.582512 0.546456 -0.102379 0.058 Uiso 1 1 calc R U . . .
H14B H 0.676300 0.610611 -0.090283 0.058 Uiso 1 1 calc R U . . .
O20 O 0.6152(15) 0.4991(12) 0.5621(11) 0.009(4) Uani 0.5 1 d . U P . .
O21 O 0.5339(17) 0.4125(13) 0.5325(12) 0.018(5) Uani 0.5 1 d . U P . .
C15 C 1.233(4) 0.575(3) 0.126(3) 0.063(9) Uani 0.5 1 d . . P C 1
H15A H 1.273105 0.573432 0.180162 0.076 Uiso 0.5 1 calc R U P C 1
H15B H 1.272175 0.544156 0.093403 0.076 Uiso 0.5 1 calc R U P C 1
C16 C 1.213(5) 0.654(4) 0.098(4) 0.070(13) Uani 0.5 1 d . . P C 1
H16A H 1.171559 0.681853 0.131321 0.083 Uiso 0.5 1 calc R U P C 1
H16B H 1.169557 0.652743 0.045307 0.083 Uiso 0.5 1 calc R U P C 1
O22 O 0.4314(12) 0.3277(12) 0.3678(11) 0.077(6) Uani 1 1 d . . . . .
O23 O 0.6390(13) 0.3641(11) 0.3835(11) 0.072(5) Uani 1 1 d . U . . .
C17 C 1.281(6) 0.621(4) 0.100(5) 0.10(2) Uani 0.5 1 d . . P C 2
H17A H 1.283364 0.592795 0.051529 0.121 Uiso 0.5 1 calc R U P C 2
H17B H 1.322642 0.590542 0.143932 0.121 Uiso 0.5 1 calc R U P C 2
C18 C 1.170(5) 0.632(4) 0.108(4) 0.081(14) Uani 0.5 1 d . . P C 2
H18A H 1.128770 0.659787 0.062398 0.098 Uiso 0.5 1 calc R U P C 2
H18B H 1.169097 0.664975 0.154139 0.098 Uiso 0.5 1 calc R U P C 2

loop_
_atom_site_aniso_label
_atom_site_aniso_U_11
_atom_site_aniso_U_22
_atom_site_aniso_U_33
_atom_site_aniso_U_23
_atom_site_aniso_U_13
_atom_site_aniso_U_12
W3 0.0421(5) 0.0194(4) 0.0258(4) 0.0069(3) 0.0099(3) -0.0057(3)
W1 0.0274(4) 0.0363(5) 0.0231(4) 0.0112(3) 0.0048(3) 0.0096(3)
W4 0.0289(4) 0.0463(5) 0.0183(4) 0.0058(3) 0.0114(3) 0.0113(4)
W5 0.0315(4) 0.0428(5) 0.0176(4) -0.0027(3) 0.0003(3) -0.0133(4)
W6 0.0332(4) 0.0174(4) 0.0428(5) -0.0012(3) 0.0134(4) 0.0005(3)
W2 0.0179(4) 0.0389(5) 0.0320(4) -0.0080(4) 0.0046(3) -0.0057(3)
Ni1 0.0238(11) 0.0246(13) 0.0203(11) 0.0029(9) 0.0046(9) 0.0014(10)
Si08 0.015(3) 0.019(3) 0.014(3) 0.003(3) 0.002(2) 0.002(3)
N1 0.025(5) 0.031(6) 0.035(8) -0.001(5) 0.002(5) 0.001(4)
O1 0.037(8) 0.031(8) 0.040(8) -0.004(6) -0.002(6) 0.012(6)
N2 0.039(7) 0.037(5) 0.027(5) -0.002(4) 0.009(5) -0.004(5)
N3 0.030(6) 0.050(8) 0.038(8) 0.013(6) 0.009(6) -0.003(6)
O2 0.038(7) 0.048(9) 0.030(7) 0.011(6) 0.024(6) 0.014(7)
N4 0.038(5) 0.043(10) 0.028(4) 0.005(5) 0.002(4) 0.005(6)
N5 0.037(6) 0.034(6) 0.023(6) -0.004(5) 0.008(5) 0.009(4)
O3 0.041(9) 0.124(17) 0.060(10) -0.041(11) 0.025(8) -0.042(10)
O4 0.023(7) 0.047(9) 0.071(10) 0.000(8) 0.013(7) -0.008(7)
O5 0.025(8) 0.084(14) 0.145(17) 0.087(13) 0.020(9) 0.010(8)
N6 0.047(8) 0.081(9) 0.067(10) -0.006(8) 0.031(8) -0.022(7)
O6 0.057(10) 0.095(14) 0.034(8) 0.040(9) 0.024(7) 0.045(10)
O7 0.077(11) 0.055(11) 0.049(9) 0.026(8) 0.012(8) -0.037(9)
O8 0.045(9) 0.137(18) 0.045(9) -0.046(10) 0.028(8) -0.046(11)
N7 0.062(7) 0.083(8) 0.076(11) -0.011(7) 0.040(8) -0.031(7)
O9 0.089(13) 0.062(12) 0.052(10) -0.038(9) -0.043(9) 0.032(10)
O10 0.084(12) 0.061(11) 0.046(9) -0.025(8) -0.045(9) 0.051(10)
O11 0.113(15) 0.049(11) 0.073(12) 0.003(9) 0.073(11) 0.006(10)
C1 0.050(8) 0.064(8) 0.052(10) 0.003(7) 0.022(8) -0.020(7)
O12 0.129(16) 0.028(9) 0.070(11) 0.006(8) 0.075(11) -0.003(10)
O13 0.124(16) 0.037(10) 0.091(13) -0.017(9) 0.081(12) -0.001(10)
O14 0.040(9) 0.138(18) 0.047(9) -0.048(10) 0.025(7) -0.045(10)
O15 0.114(15) 0.069(13) 0.047(10) -0.031(9) -0.042(10) 0.051(12)
N8 0.036(5) 0.029(8) 0.025(4) -0.001(5) 0.004(4) 0.011(6)
O16 0.061(10) 0.071(12) 0.027(7) -0.012(7) 0.003(7) -0.027(9)
O17 0.018(6) 0.020(6) 0.019(6) 0.002(5) 0.004(5) 0.002(5)
C2 0.047(9) 0.067(8) 0.071(12) -0.007(8) 0.034(9) -0.016(7)
N9 0.041(7) 0.046(6) 0.029(5) -0.005(4) 0.012(4) -0.013(5)
N10 0.049(7) 0.043(7) 0.055(9) 0.015(6) 0.026(7) 0.019(5)
N11 0.069(10) 0.041(5) 0.039(6) -0.011(4) 0.000(6) -0.003(5)
N12 0.040(5) 0.080(14) 0.037(5) 0.022(7) 0.006(4) 0.020(6)
C3 0.026(6) 0.036(6) 0.030(8) -0.001(5) 0.001(5) 0.004(5)
C4 0.038(5) 0.042(11) 0.025(4) 0.000(5) 0.003(4) 0.007(6)
C5 0.039(5) 0.053(13) 0.033(5) 0.013(6) 0.008(4) 0.019(6)
C6 0.035(7) 0.044(5) 0.024(5) 0.000(4) 0.013(5) -0.011(5)
C7 0.076(11) 0.037(6) 0.040(6) -0.010(5) -0.008(7) 0.004(6)
C8 0.049(8) 0.050(9) 0.040(8) 0.002(7) 0.012(7) 0.024(8)
O18 0.023(7) 0.024(7) 0.026(7) 0.001(5) 0.005(5) 0.001(5)
C9 0.075(11) 0.067(9) 0.037(6) -0.014(6) 0.001(6) -0.021(9)
C10 0.109(19) 0.09(2) 0.040(9) -0.004(9) 0.006(8) 0.075(17)
C11 0.043(7) 0.039(7) 0.069(12) 0.017(8) 0.027(8) 0.015(6)
O19 0.055(10) 0.031(9) 0.087(12) -0.038(8) -0.001(9) 0.003(7)
C12 0.078(13) 0.067(14) 0.027(9) 0.008(9) 0.003(9) 0.031(11)
C13 0.046(10) 0.041(9) 0.047(11) -0.028(8) 0.006(8) 0.004(7)
C14 0.059(10) 0.054(12) 0.028(4) 0.008(6) 0.003(5) 0.015(9)
O20 0.010(6) 0.010(6) 0.009(6) 0.004(4) 0.002(4) -0.005(4)
O21 0.019(6) 0.017(6) 0.018(6) 0.001(5) 0.004(5) 0.002(5)
C15 0.057(8) 0.068(13) 0.08(3) -0.014(13) 0.041(11) -0.021(9)
C16 0.058(16) 0.070(13) 0.10(4) -0.008(19) 0.05(3) -0.017(13)
O22 0.034(9) 0.098(15) 0.096(13) 0.076(12) 0.008(9) -0.002(9)
O23 0.056(8) 0.068(9) 0.086(9) 0.043(7) 0.005(7) -0.014(7)
C17 0.082(18) 0.09(2) 0.15(6) -0.05(4) 0.07(2) -0.051(18)
C18 0.08(2) 0.086(10) 0.09(4) -0.012(13) 0.06(2) -0.037(12)

loop_
_atom_type_symbol
_atom_type_description
_atom_type_scat_dispersion_real
_atom_type_scat_dispersion_imag
_atom_type_scat_source
C C 0.0033 0.0016 'International Tables Vol C Tables 4.2.6.8 and 6.1.1.4'
H H 0.0000 0.0000 'International Tables Vol C Tables 4.2.6.8 and 6.1.1.4'
N N 0.0061 0.0033 'International Tables Vol C Tables 4.2.6.8 and 6.1.1.4'
Ni Ni 0.3393 1.1124 'International Tables Vol C Tables 4.2.6.8 and 6.1.1.4'
O O 0.0106 0.0060 'International Tables Vol C Tables 4.2.6.8 and 6.1.1.4'
Si Si 0.0817 0.0704 'International Tables Vol C Tables 4.2.6.8 and 6.1.1.4'
W W -0.8490 6.8722 'International Tables Vol C Tables 4.2.6.8 and 6.1.1.4'

loop_
_geom_angle_atom_site_label_1
_geom_angle_atom_site_label_2
_geom_angle_atom_site_label_3
_geom_angle
_geom_angle_site_symmetry_1
_geom_angle_site_symmetry_3
_geom_angle_publ_flag
O3 W3 O9 159.0(9) . . ?
O3 W3 O14 87.5(6) . 3_666 ?
O3 W3 O15 92.2(7) . . ?
O3 W3 O17 96.8(8) . . ?
O3 W3 O21 65.1(7) . 3_666 ?
O7 W3 O3 101.0(9) . . ?
O7 W3 O9 99.7(9) . . ?
O7 W3 O14 99.4(8) . 3_666 ?
O7 W3 O15 101.3(9) . . ?
O7 W3 O17 157.7(8) . . ?
O7 W3 O21 156.3(8) . 3_666 ?
O9 W3 O17 64.2(8) . . ?
O9 W3 O21 94.2(8) . 3_666 ?
O14 W3 O9 85.5(7) 3_666 . ?
O14 W3 O17 94.7(8) 3_666 . ?
O14 W3 O21 62.5(7) 3_666 3_666 ?
O15 W3 O9 87.4(6) . . ?
O15 W3 O14 158.9(9) . 3_666 ?
O15 W3 O17 64.4(8) . . ?
O15 W3 O21 98.4(9) . 3_666 ?
O17 W3 O21 45.7(7) . 3_666 ?
O6 W1 O8 100.6(9) . . ?
O6 W1 O12 101.3(8) . . ?
O6 W1 O13 100.3(9) . 3_666 ?
O6 W1 O14 101.6(8) . . ?
O6 W1 O20 157.6(8) . . ?
O6 W1 O21 158.4(9) . . ?
O8 W1 O20 95.4(8) . . ?
O8 W1 O21 65.2(8) . . ?
O12 W1 O8 86.0(7) . . ?
O12 W1 O20 64.2(7) . . ?
O12 W1 O21 94.1(8) . . ?
O13 W1 O8 159.0(9) 3_666 . ?
O13 W1 O12 88.4(7) 3_666 . ?
O13 W1 O14 89.9(7) 3_666 . ?
O13 W1 O20 64.0(8) 3_666 . ?
O13 W1 O21 95.1(8) 3_666 . ?
O14 W1 O8 87.5(6) . . ?
O14 W1 O12 156.9(9) . . ?
O14 W1 O20 94.5(8) . . ?
O14 W1 O21 63.2(8) . . ?
O20 W1 O21 44.0(7) . . ?
O2 W4 O5 101.2(8) . . ?
O2 W4 O9 99.8(8) . . ?
O2 W4 O10 99.2(7) . . ?
O2 W4 O17 154.8(7) . . ?
O2 W4 O18 157.6(8) . . ?
O2 W4 O23 99.9(7) . . ?
O5 W4 O10 159.3(9) . . ?
O5 W4 O17 98.5(8) . . ?
O5 W4 O18 65.0(8) . . ?
O5 W4 O23 87.4(7) . . ?
O9 W4 O5 90.4(7) . . ?
O9 W4 O10 89.7(6) . . ?
O9 W4 O17 64.4(8) . . ?
O9 W4 O18 97.9(9) . . ?
O9 W4 O23 160.1(9) . . ?
O10 W4 O17 63.1(7) . . ?
O10 W4 O18 94.5(8) . . ?
O10 W4 O23 85.5(8) . . ?
O18 W4 O17 47.3(8) . . ?
O23 W4 O17 96.4(8) . . ?
O23 W4 O18 63.4(8) . . ?
O5 W5 O18 63.8(8) . . ?
O5 W5 O20 94.9(8) . 3_666 ?
O11 W5 O5 158.7(9) 3_666 . ?
O11 W5 O18 96.9(8) 3_666 . ?
O11 W5 O20 64.0(7) 3_666 3_666 ?
O13 W5 O5 85.6(7) . . ?
O13 W5 O11 87.1(7) . 3_666 ?
O13 W5 O18 94.7(9) . . ?
O13 W5 O20 61.9(7) . 3_666 ?
O16 W5 O5 101.7(8) . . ?
O16 W5 O11 99.3(8) . 3_666 ?
O16 W5 O13 100.0(9) . . ?
O16 W5 O18 158.5(8) . . ?
O16 W5 O20 154.6(7) . 3_666 ?
O16 W5 O22 102.8(9) . . ?
O18 W5 O20 46.9(7) . 3_666 ?
O22 W5 O5 88.4(6) . . ?
O22 W5 O11 90.5(7) . 3_666 ?
O22 W5 O13 157.1(9) . . ?
O22 W5 O18 63.0(8) . . ?
O22 W5 O20 96.7(8) . 3_666 ?
O3 W6 O18 95.2(8) 3_666 . ?
O3 W6 O21 63.8(7) 3_666 . ?
O8 W6 O3 87.3(6) . 3_666 ?
O8 W6 O18 98.0(8) . . ?
O8 W6 O21 64.6(7) . . ?
O8 W6 O22 158.6(9) . . ?
O18 W6 O21 46.1(7) . . ?
O19 W6 O3 98.9(9) . 3_666 ?
O19 W6 O8 100.0(8) . . ?
O19 W6 O18 157.6(8) . . ?
O19 W6 O21 156.1(8) . . ?
O19 W6 O22 101.1(8) . . ?
O19 W6 O23 102.5(9) . . ?
O22 W6 O3 85.7(7) . 3_666 ?
O22 W6 O18 62.6(8) . . ?
O22 W6 O21 94.2(8) . . ?
O23 W6 O3 158.3(9) . 3_666 ?
O23 W6 O8 92.2(7) . . ?
O23 W6 O18 63.3(8) . . ?
O23 W6 O21 96.5(8) . . ?
O23 W6 O22 86.9(7) . . ?
O4 W2 O10 102.0(8) . . ?
O4 W2 O11 99.5(8) . . ?
O4 W2 O12 99.7(8) . . ?
O4 W2 O15 101.1(8) . . ?
O4 W2 O17 158.6(7) . . ?
O4 W2 O20 155.7(7) . . ?
O10 W2 O11 158.5(8) . . ?
O10 W2 O12 89.1(7) . . ?
O10 W2 O15 88.0(6) . . ?
O10 W2 O17 64.2(7) . . ?
O10 W2 O20 94.9(8) . . ?
O11 W2 O12 88.3(7) . . ?
O11 W2 O15 86.9(7) . . ?
O11 W2 O17 94.9(8) . . ?
O11 W2 O20 65.1(7) . . ?
O12 W2 O15 159.1(9) . . ?
O12 W2 O17 96.4(8) . . ?
O12 W2 O20 62.9(7) . . ?
O15 W2 O17 63.8(8) . . ?
O15 W2 O20 96.7(8) . . ?
O17 W2 O20 45.6(7) . . ?
N1 Ni1 O1 85.0(6) . . ?
N1 Ni1 N3 91.1(6) . . ?
N1 Ni1 O2 86.8(5) . . ?
O1 Ni1 O2 83.0(5) . . ?
N2 Ni1 N1 100.6(6) . . ?
N2 Ni1 O1 169.2(6) . . ?
N2 Ni1 N3 92.8(7) . . ?
N2 Ni1 O2 88.1(6) . . ?
N2 Ni1 N8 91.5(6) . . ?
N3 Ni1 O1 96.2(6) . . ?
N3 Ni1 O2 177.8(6) . . ?
N8 Ni1 N1 166.8(6) . . ?
N8 Ni1 O1 82.2(6) . . ?
N8 Ni1 N3 93.5(6) . . ?
N8 Ni1 O2 88.4(5) . . ?
O17 Si08 O17 180.0(12) 3_666 . ?
O17 Si08 O18 71.4(11) 3_666 3_666 ?
O17 Si08 O18 108.6(11) 3_666 . ?
O17 Si08 O18 108.6(11) . 3_666 ?
O17 Si08 O18 71.4(11) . . ?
O18 Si08 O18 180.0 3_666 . ?
O20 Si08 O17 70.5(10) 3_666 3_666 ?
O20 Si08 O17 109.5(10) 3_666 . ?
O20 Si08 O17 109.5(10) . 3_666 ?
O20 Si08 O17 70.5(10) . . ?
O20 Si08 O18 108.0(10) 3_666 3_666 ?
O20 Si08 O18 108.0(10) . . ?
O20 Si08 O18 72.0(10) . 3_666 ?
O20 Si08 O18 72.0(10) 3_666 . ?
O20 Si08 O20 180.0 3_666 . ?
O21 Si08 O17 109.0(11) 3_666 3_666 ?
O21 Si08 O17 109.0(11) . . ?
O21 Si08 O17 71.0(11) . 3_666 ?
O21 Si08 O17 71.0(11) 3_666 . ?
O21 Si08 O18 70.7(11) 3_666 3_666 ?
O21 Si08 O18 109.3(11) . 3_666 ?
O21 Si08 O18 70.7(11) . . ?
O21 Si08 O18 109.3(11) 3_666 . ?
O21 Si08 O20 112.3(10) 3_666 . ?
O21 Si08 O20 67.7(10) 3_666 3_666 ?
O21 Si08 O20 67.7(10) . . ?
O21 Si08 O20 112.3(10) . 3_666 ?
O21 Si08 O21 180.0(15) . 3_666 ?
C3 N1 Ni1 127.2(13) . . ?
C11 N1 Ni1 128.0(13) . . ?
C11 N1 C3 101.6(16) . . ?
Ni1 O1 H1A 109.7 . . ?
Ni1 O1 H1B 109.4 . . ?
H1A O1 H1B 104.2 . . ?
C6 N2 Ni1 130.7(15) . . ?
C6 N2 C7 103.5(17) . . ?
C7 N2 Ni1 125.7(13) . . ?
C1 N3 Ni1 125.5(16) . . ?
C1 N3 C2 101.4(18) . . ?
C2 N3 Ni1 133.1(15) . . ?
W4 O2 Ni1 155.3(8) . . ?
N12 N4 C14 120.1(16) . . ?
C4 N4 N12 111.4(15) . . ?
C4 N4 C14 128.5(17) . . ?
N10 N5 C3 109.1(15) . . ?
N10 N5 C8 121.1(16) . . ?
C3 N5 C8 129.8(17) . . ?
W3 O3 W6 137.4(10) . 3_666 ?
W4 O5 W5 135.3(11) . . ?
C2 N6 N7 101(2) . . ?
W6 O8 W1 135.7(11) . . ?
N6 N7 C1 113(2) . . ?
N6 N7 C15 110(3) . . ?
N6 N7 C18 136(3) . . ?
C1 N7 C15 132(3) . . ?
C1 N7 C18 108(3) . . ?
W4 O9 W3 136.7(10) . . ?
W2 O10 W4 137.4(9) . . ?
W2 O11 W5 137.2(11) . 3_666 ?
N3 C1 N7 109(2) . . ?
N3 C1 H1 125.7 . . ?
N7 C1 H1 125.7 . . ?
W1 O12 W2 137.9(10) . . ?
W1 O13 W5 138.7(11) 3_666 . ?
W1 O14 W3 139.3(10) . 3_666 ?
W3 O15 W2 136.0(12) . . ?
C4 N8 Ni1 128.4(13) . . ?
C4 N8 C5 101.8(15) . . ?
C5 N8 Ni1 126.5(13) . . ?
W3 O17 W4 94.4(7) . . ?
W2 O17 W3 95.8(8) . . ?
W2 O17 W4 94.7(7) . . ?
Si08 O17 W3 121.9(11) . . ?
Si08 O17 W4 120.3(11) . . ?
Si08 O17 W2 122.8(11) . . ?
N3 C2 H2 122.0 . . ?
N6 C2 N3 116(2) . . ?
N6 C2 H2 122.0 . . ?
N11 N9 C9 121.9(19) . . ?
C6 N9 N11 108.6(16) . . ?
C6 N9 C9 129(2) . . ?
C11 N10 N5 100.6(16) . . ?
N9 N11 H11 128.2 . . ?
C7 N11 N9 103.6(18) . . ?
C7 N11 H11 128.2 . . ?
N4 N12 C5 100.6(16) . . ?
N1 C3 N5 110.6(17) . . ?
N1 C3 H3 124.7 . . ?
N5 C3 H3 124.7 . . ?
N4 C4 H4 124.3 . . ?
N8 C4 N4 111.4(17) . . ?
N8 C4 H4 124.3 . . ?
N8 C5 H5 122.6 . . ?
N12 C5 N8 114.8(17) . . ?
N12 C5 H5 122.6 . . ?
N2 C6 N9 111.7(19) . . ?
N2 C6 H6 124.1 . . ?
N9 C6 H6 124.1 . . ?
N2 C7 H7 123.7 . . ?
N11 C7 N2 113(2) . . ?
N11 C7 H7 123.7 . . ?
N5 C8 H8A 108.2 . . ?
N5 C8 H8B 108.2 . . ?
H8A C8 H8B 107.3 . . ?
C10 C8 N5 116.4(17) . . ?
C10 C8 H8A 108.2 . . ?
C10 C8 H8B 108.2 . . ?
W4 O18 W5 95.7(8) . . ?
W4 O18 W6 96.3(8) . . ?
W6 O18 W5 95.8(8) . . ?
Si08 O18 W4 120.9(12) . . ?
Si08 O18 W5 120.5(11) . . ?
Si08 O18 W6 121.4(12) . . ?
N9 C9 H9A 107.4 . . ?
N9 C9 H9B 107.4 . . ?
N9 C9 C13 120(2) . . ?
H9A C9 H9B 106.9 . . ?
C13 C9 H9A 107.4 . . ?
C13 C9 H9B 107.4 . . ?
C8 C10 H10A 109.2 . . ?
C8 C10 H10B 109.2 . . ?
C8 C10 H10C 109.5 . . ?
C8 C10 H10D 109.5 . . ?
C8 C10 C16 112(3) . 2_745 ?
C8 C10 C17 111(4) . 2_745 ?
H10A C10 H10B 107.9 . . ?
H10C C10 H10D 108.1 . . ?
C16 C10 H10A 109.2 2_745 . ?
C16 C10 H10B 109.2 2_745 . ?
C17 C10 H10C 109.5 2_745 . ?
C17 C10 H10D 109.5 2_745 . ?
N1 C11 N10 118.0(18) . . ?
N1 C11 H11A 121.0 . . ?
N10 C11 H11A 121.0 . . ?
H12A C12 H12B 108.4 . . ?
C13 C12 H12A 110.0 4_575 . ?
C13 C12 H12B 110.0 4_575 . ?
C14 C12 H12A 110.0 . . ?
C14 C12 H12B 110.0 . . ?
C14 C12 C13 108.4(19) . 4_575 ?
C9 C13 C12 114(2) . 4_676 ?
C9 C13 H13A 108.8 . . ?
C9 C13 H13B 108.8 . . ?
C12 C13 H13A 108.8 4_676 . ?
C12 C13 H13B 108.8 4_676 . ?
H13A C13 H13B 107.7 . . ?
N4 C14 C12 114.1(18) . . ?
N4 C14 H14A 108.7 . . ?
N4 C14 H14B 108.7 . . ?
C12 C14 H14A 108.7 . . ?
C12 C14 H14B 108.7 . . ?
H14A C14 H14B 107.6 . . ?
W1 O20 W5 94.9(6) . 3_666 ?
W1 O20 W2 94.7(7) . . ?
W2 O20 W5 93.5(6) . 3_666 ?
Si08 O20 W1 124.6(10) . . ?
Si08 O20 W5 120.6(10) . 3_666 ?
Si08 O20 W2 121.0(9) . . ?
W3 O21 W6 93.6(8) 3_666 . ?
W1 O21 W3 94.6(7) . 3_666 ?
W1 O21 W6 94.3(7) . . ?
Si08 O21 W3 121.4(11) . 3_666 ?
Si08 O21 W1 123.7(11) . . ?
Si08 O21 W6 121.7(11) . . ?
N7 C15 H15A 111.6 . . ?
N7 C15 H15B 111.6 . . ?
H15A C15 H15B 109.4 . . ?
C16 C15 N7 101(5) . . ?
C16 C15 H15A 111.6 . . ?
C16 C15 H15B 111.6 . . ?
C10 C16 H16A 109.0 2_755 . ?
C10 C16 H16B 109.0 2_755 . ?
C15 C16 C10 113(5) . 2_755 ?
C15 C16 H16A 109.1 . . ?
C15 C16 H16B 109.0 . . ?
H16A C16 H16B 107.8 . . ?
W5 O22 W6 138.3(11) . . ?
W6 O23 W4 136.9(11) . . ?
C10 C17 H17A 110.8 2_755 . ?
C10 C17 H17B 110.8 2_755 . ?
H17A C17 H17B 108.9 . . ?
C18 C17 H17A 110.8 . . ?
C18 C17 H17B 110.8 . . ?
N7 C18 H18A 109.5 . . ?
N7 C18 H18B 109.6 . . ?
C17 C18 N7 111(5) . . ?
C17 C18 H18A 109.5 . . ?
C17 C18 H18B 109.6 . . ?
H18A C18 H18B 108.1 . . ?

loop_
_geom_bond_atom_site_label_1
_geom_bond_atom_site_label_2
_geom_bond_distance
_geom_bond_site_symmetry_2
_geom_bond_publ_flag
W3 O3 1.865(15) . ?
W3 O7 1.642(13) . ?
W3 O9 1.929(15) . ?
W3 O14 1.890(15) 3_666 ?
W3 O15 1.871(16) . ?
W3 O17 2.38(2) . ?
W3 O21 2.41(2) 3_666 ?
W1 O6 1.656(13) . ?
W1 O8 1.927(15) . ?
W1 O12 1.875(14) . ?
W1 O13 1.871(15) 3_666 ?
W1 O14 1.871(14) . ?
W1 O20 2.365(19) . ?
W1 O21 2.39(2) . ?
W4 O2 1.685(11) . ?
W4 O5 1.882(16) . ?
W4 O9 1.854(17) . ?
W4 O10 1.900(14) . ?
W4 O17 2.41(2) . ?
W4 O18 2.35(2) . ?
W4 O23 1.909(16) . ?
W5 O5 1.920(14) . ?
W5 O11 1.918(14) 3_666 ?
W5 O13 1.913(17) . ?
W5 O16 1.663(13) . ?
W5 O18 2.39(2) . ?
W5 O20 2.441(19) 3_666 ?
W5 O22 1.863(16) . ?
W6 O3 1.926(15) 3_666 ?
W6 O8 1.892(15) . ?
W6 O18 2.38(2) . ?
W6 O19 1.672(14) . ?
W6 O21 2.44(2) . ?
W6 O22 1.918(15) . ?
W6 O23 1.880(15) . ?
W2 O4 1.675(12) . ?
W2 O10 1.878(14) . ?
W2 O11 1.881(15) . ?
W2 O12 1.890(14) . ?
W2 O15 1.932(17) . ?
W2 O17 2.37(2) . ?
W2 O20 2.414(18) . ?
Ni1 N1 2.094(15) . ?
Ni1 O1 2.126(13) . ?
Ni1 N2 2.074(16) . ?
Ni1 N3 2.100(15) . ?
Ni1 O2 2.178(12) . ?
Ni1 N8 2.077(15) . ?
Si08 O17 1.61(2) 3_666 ?
Si08 O17 1.61(2) . ?
Si08 O18 1.66(2) . ?
Si08 O18 1.66(2) 3_666 ?
Si08 O20 1.603(18) . ?
Si08 O20 1.603(18) 3_666 ?
Si08 O21 1.59(2) 3_666 ?
Si08 O21 1.59(2) . ?
N1 C3 1.33(2) . ?
N1 C11 1.31(2) . ?
O1 H1A 0.8552 . ?
O1 H1B 0.8547 . ?
N2 C6 1.30(2) . ?
N2 C7 1.37(3) . ?
N3 C1 1.31(3) . ?
N3 C2 1.37(3) . ?
N4 N12 1.34(2) . ?
N4 C4 1.31(2) . ?
N4 C14 1.45(2) . ?
N5 N10 1.36(2) . ?
N5 C3 1.35(2) . ?
N5 C8 1.45(2) . ?
N6 N7 1.31(3) . ?
N6 C2 1.29(3) . ?
N7 C1 1.32(3) . ?
N7 C15 1.59(5) . ?
N7 C18 1.68(6) . ?
C1 H1 0.9300 . ?
N8 C4 1.31(2) . ?
N8 C5 1.36(2) . ?
C2 H2 0.9300 . ?
N9 N11 1.37(2) . ?
N9 C6 1.32(3) . ?
N9 C9 1.40(3) . ?
N10 C11 1.33(3) . ?
N11 H11 0.8600 . ?
N11 C7 1.31(3) . ?
N12 C5 1.34(2) . ?
C3 H3 0.9300 . ?
C4 H4 0.9300 . ?
C5 H5 0.9300 . ?
C6 H6 0.9300 . ?
C7 H7 0.9300 . ?
C8 H8A 0.9700 . ?
C8 H8B 0.9700 . ?
C8 C10 1.45(3) . ?
C9 H9A 0.9700 . ?
C9 H9B 0.9700 . ?
C9 C13 1.46(3) . ?
C10 H10A 0.9700 . ?
C10 H10B 0.9700 . ?
C10 H10C 0.9700 . ?
C10 H10D 0.9700 . ?
C10 C16 1.61(6) 2_745 ?
C10 C17 1.48(6) 2_745 ?
C11 H11A 0.9300 . ?
C12 H12A 0.9700 . ?
C12 H12B 0.9700 . ?
C12 C13 1.55(3) 4_575 ?
C12 C14 1.50(3) . ?
C13 H13A 0.9700 . ?
C13 H13B 0.9700 . ?
C14 H14A 0.9700 . ?
C14 H14B 0.9700 . ?
C15 H15A 0.9700 . ?
C15 H15B 0.9700 . ?
C15 C16 1.41(8) . ?
C16 H16A 0.9700 . ?
C16 H16B 0.9700 . ?
C17 H17A 0.9700 . ?
C17 H17B 0.9700 . ?
C17 C18 1.43(8) . ?
C18 H18A 0.9700 . ?
C18 H18B 0.9700 . ?

loop_
_geom_torsion_atom_site_label_1
_geom_torsion_atom_site_label_2
_geom_torsion_atom_site_label_3
_geom_torsion_atom_site_label_4
_geom_torsion
_geom_torsion_site_symmetry_1
_geom_torsion_site_symmetry_2
_geom_torsion_site_symmetry_3
_geom_torsion_site_symmetry_4
_geom_torsion_publ_flag
Ni1 N1 C3 N5 -158.4(12) . . . . ?
Ni1 N1 C11 N10 160.4(16) . . . . ?
Ni1 N2 C6 N9 -177.3(12) . . . . ?
Ni1 N2 C7 N11 178.3(14) . . . . ?
Ni1 N3 C1 N7 179.3(15) . . . . ?
Ni1 N3 C2 N6 -178.6(16) . . . . ?
Ni1 N8 C4 N4 158.9(14) . . . . ?
Ni1 N8 C5 N12 -160.8(15) . . . . ?
O2 W4 O5 W5 157.3(14) . . . . ?
O2 W4 O9 W3 -153.7(14) . . . . ?
N4 N12 C5 N8 1(3) . . . . ?
N5 N10 C11 N1 -2(3) . . . . ?
N5 C8 C10 C16 -166(3) . . . 2_745 ?
N5 C8 C10 C17 153(3) . . . 2_745 ?
O3 W3 O15 W2 99.9(15) . . . . ?
O3 W6 O8 W1 -57.3(14) 3_666 . . . ?
O3 W6 O23 W4 -12(3) 3_666 . . . ?
O4 W2 O10 W4 -154.3(16) . . . . ?
O4 W2 O11 W5 -155.7(14) . . . 3_666 ?
O4 W2 O12 W1 154.9(14) . . . . ?
O5 W4 O2 Ni1 151.6(17) . . . . ?
O5 W4 O9 W3 104.8(15) . . . . ?
O5 W5 O22 W6 55.1(16) . . . . ?
N6 N7 C1 N3 -1(3) . . . . ?
N6 N7 C15 C16 129(4) . . . . ?
N6 N7 C18 C17 -52(8) . . . . ?
O6 W1 O12 W2 -154.7(14) . . . . ?
O6 W1 O14 W3 -156.5(16) . . . 3_666 ?
O7 W3 O3 W6 154.9(15) . . . 3_666 ?
O7 W3 O15 W2 -158.5(14) . . . . ?
O8 W1 O12 W2 105.3(15) . . . . ?
O8 W1 O14 W3 -56.2(17) . . . 3_666 ?
O8 W6 O23 W4 -100.4(15) . . . . ?
N7 N6 C2 N3 -1(3) . . . . ?
N7 C15 C16 C10 -180(4) . . . 2_755 ?
O9 W3 O3 W6 -15(3) . . . 3_666 ?
O9 W3 O15 W2 -59.1(15) . . . . ?
O9 W4 O2 Ni1 59.2(18) . . . . ?
O9 W4 O5 W5 -102.6(16) . . . . ?
O10 W4 O2 Ni1 -32.1(19) . . . . ?
O10 W4 O5 W5 -12(3) . . . . ?
O10 W4 O9 W3 -54.5(15) . . . . ?
O10 W2 O11 W5 27(3) . . . 3_666 ?
O10 W2 O12 W1 -103.1(15) . . . . ?
O11 W5 O22 W6 -103.6(15) 3_666 . . . ?
O11 W2 O10 W4 23(3) . . . . ?
O11 W2 O12 W1 55.6(15) . . . . ?
C1 N3 C2 N6 0(3) . . . . ?
C1 N7 C15 C16 -78(5) . . . . ?
C1 N7 C18 C17 149(5) . . . . ?
O12 W1 O14 W3 17(3) . . . 3_666 ?
O12 W2 O10 W4 106.0(17) . . . . ?
O12 W2 O11 W5 -56.2(15) . . . 3_666 ?
O13 W1 O12 W2 -54.5(15) 3_666 . . . ?
O13 W1 O14 W3 103.0(17) 3_666 . . 3_666 ?
O13 W5 O22 W6 -20(3) . . . . ?
O14 W3 O3 W6 55.8(16) 3_666 . . 3_666 ?
O14 W3 O15 W2 11(3) 3_666 . . . ?
O14 W1 O12 W2 31(3) . . . . ?
O15 W3 O3 W6 -103.1(16) . . . 3_666 ?
O15 W2 O10 W4 -53.3(17) . . . . ?
O15 W2 O11 W5 103.5(16) . . . 3_666 ?
O15 W2 O12 W1 -21(3) . . . . ?
O16 W5 O22 W6 156.7(14) . . . . ?
O17 W3 O3 W6 -38.7(16) . . . 3_666 ?
O17 W3 O15 W2 3.4(12) . . . . ?
O17 W4 O2 Ni1 11(3) . . . . ?
O17 W4 O5 W5 -38.4(16) . . . . ?
O17 W4 O9 W3 5.6(13) . . . . ?
O17 W2 O10 W4 8.4(14) . . . . ?
O17 W2 O11 W5 40.1(15) . . . 3_666 ?
O17 W2 O12 W1 -39.2(15) . . . . ?
O17 Si08 O18 W4 -2.5(12) . . . . ?
O17 Si08 O18 W4 177.5(12) 3_666 . . . ?
O17 Si08 O18 W5 -121.7(15) . . . . ?
O17 Si08 O18 W5 58.3(15) 3_666 . . . ?
O17 Si08 O18 W6 118.5(15) . . . . ?
O17 Si08 O18 W6 -61.5(15) 3_666 . . . ?
O17 Si08 O20 W1 -122.9(14) . . . . ?
O17 Si08 O20 W1 57.1(14) 3_666 . . . ?
O17 Si08 O20 W5 -64.9(13) 3_666 . . 3_666 ?
O17 Si08 O20 W5 115.1(13) . . . 3_666 ?
O17 Si08 O20 W2 -0.9(11) . . . . ?
O17 Si08 O20 W2 179.1(11) 3_666 . . . ?
O17 Si08 O21 W3 1.3(11) 3_666 . . 3_666 ?
O17 Si08 O21 W3 -178.7(11) . . . 3_666 ?
O17 Si08 O21 W1 60.0(15) . . . . ?
O17 Si08 O21 W1 -120.0(15) 3_666 . . . ?
O17 Si08 O21 W6 -61.1(14) . . . . ?
O17 Si08 O21 W6 118.9(14) 3_666 . . . ?
C2 N3 C1 N7 0(3) . . . . ?
C2 N6 N7 C1 1(3) . . . . ?
C2 N6 N7 C15 159(3) . . . . ?
C2 N6 N7 C18 -157(4) . . . . ?
N9 N11 C7 N2 -2(3) . . . . ?
N9 C9 C13 C12 67(3) . . . 4_676 ?
N10 N5 C3 N1 -4(2) . . . . ?
N10 N5 C8 C10 -53(3) . . . . ?
N11 N9 C6 N2 1(2) . . . . ?
N11 N9 C9 C13 -63(3) . . . . ?
N12 N4 C4 N8 2(3) . . . . ?
N12 N4 C14 C12 37(3) . . . . ?
C3 N1 C11 N10 0(3) . . . . ?
C3 N5 N10 C11 3(2) . . . . ?
C3 N5 C8 C10 127(3) . . . . ?
C4 N4 N12 C5 -2(2) . . . . ?
C4 N4 C14 C12 -141(2) . . . . ?
C4 N8 C5 N12 0(2) . . . . ?
C5 N8 C4 N4 -1(2) . . . . ?
C6 N2 C7 N11 3(3) . . . . ?
C6 N9 N11 C7 1(2) . . . . ?
C6 N9 C9 C13 120(3) . . . . ?
C7 N2 C6 N9 -2(2) . . . . ?
C8 N5 N10 C11 -176.1(19) . . . . ?
C8 N5 C3 N1 175.4(18) . . . . ?
O18 W4 O2 Ni1 -159.0(17) . . . . ?
O18 W4 O5 W5 -4.1(13) . . . . ?
O18 W4 O9 W3 40.0(15) . . . . ?
O18 W5 O22 W6 -6.1(13) . . . . ?
O18 W6 O8 W1 37.6(14) . . . . ?
O18 W6 O23 W4 -2.6(13) . . . . ?
O18 Si08 O17 W3 -59.7(14) 3_666 . . . ?
O18 Si08 O17 W3 120.3(14) . . . . ?
O18 Si08 O17 W4 -177.5(11) 3_666 . . . ?
O18 Si08 O17 W4 2.5(11) . . . . ?
O18 Si08 O17 W2 -116.8(15) . . . . ?
O18 Si08 O17 W2 63.2(15) 3_666 . . . ?
O18 Si08 O20 W1 119.0(14) 3_666 . . . ?
O18 Si08 O20 W1 -61.0(14) . . . . ?
O18 Si08 O20 W5 -3.0(11) 3_666 . . 3_666 ?
O18 Si08 O20 W5 177.0(11) . . . 3_666 ?
O18 Si08 O20 W2 -119.0(14) 3_666 . . . ?
O18 Si08 O20 W2 61.0(14) . . . . ?
O18 Si08 O21 W3 62.8(14) 3_666 . . 3_666 ?
O18 Si08 O21 W3 -117.2(14) . . . 3_666 ?
O18 Si08 O21 W1 121.5(15) . . . . ?
O18 Si08 O21 W1 -58.5(15) 3_666 . . . ?
O18 Si08 O21 W6 -179.7(11) 3_666 . . . ?
O18 Si08 O21 W6 0.3(11) . . . . ?
C9 N9 N11 C7 -177(2) . . . . ?
C9 N9 C6 N2 178(2) . . . . ?
C10 C17 C18 N7 -175(4) 2_755 . . . ?
C11 N1 C3 N5 3(2) . . . . ?
O19 W6 O8 W1 -155.9(14) . . . . ?
O19 W6 O23 W4 158.9(14) . . . . ?
C13 C12 C14 N4 66(3) 4_575 . . . ?
C14 N4 N12 C5 179(2) . . . . ?
C14 N4 C4 N8 -179(2) . . . . ?
O20 W1 O12 W2 7.2(13) . . . . ?
O20 W1 O14 W3 39.1(16) . . . 3_666 ?
O20 W5 O22 W6 -39.7(15) 3_666 . . . ?
O20 W2 O10 W4 43.2(17) . . . . ?
O20 W2 O11 W5 4.6(13) . . . 3_666 ?
O20 W2 O12 W1 -7.2(12) . . . . ?
O20 Si08 O17 W3 58.1(14) 3_666 . . . ?
O20 Si08 O17 W3 -121.9(14) . . . . ?
O20 Si08 O17 W4 120.2(14) . . . . ?
O20 Si08 O17 W4 -59.8(14) 3_666 . . . ?
O20 Si08 O17 W2 0.9(11) . . . . ?
O20 Si08 O17 W2 -179.1(11) 3_666 . . . ?
O20 Si08 O18 W4 116.1(14) 3_666 . . . ?
O20 Si08 O18 W4 -63.9(14) . . . . ?
O20 Si08 O18 W5 177.0(11) . . . . ?
O20 Si08 O18 W5 -3.0(11) 3_666 . . . ?
O20 Si08 O18 W6 57.2(14) . . . . ?
O20 Si08 O18 W6 -122.8(14) 3_666 . . . ?
O20 Si08 O21 W3 -57.1(14) 3_666 . . 3_666 ?
O20 Si08 O21 W3 122.9(14) . . . 3_666 ?
O20 Si08 O21 W1 1.6(10) . . . . ?
O20 Si08 O21 W1 -178.4(10) 3_666 . . . ?
O20 Si08 O21 W6 -119.6(14) . . . . ?
O20 Si08 O21 W6 60.4(14) 3_666 . . . ?
O21 W3 O3 W6 -4.8(13) 3_666 . . 3_666 ?
O21 W3 O15 W2 34.8(15) 3_666 . . . ?
O21 W1 O12 W2 40.5(15) . . . . ?
O21 W1 O14 W3 7.2(14) . . . 3_666 ?
O21 W6 O8 W1 4.9(12) . . . . ?
O21 W6 O23 W4 -35.7(15) . . . . ?
O21 Si08 O17 W3 -178.7(11) . . . . ?
O21 Si08 O17 W3 1.3(11) 3_666 . . . ?
O21 Si08 O17 W4 -116.5(14) 3_666 . . . ?
O21 Si08 O17 W4 63.5(14) . . . . ?
O21 Si08 O17 W2 -55.8(15) . . . . ?
O21 Si08 O17 W2 124.2(15) 3_666 . . . ?
O21 Si08 O18 W4 -121.4(15) . . . . ?
O21 Si08 O18 W4 58.6(15) 3_666 . . . ?
O21 Si08 O18 W5 119.5(15) . . . . ?
O21 Si08 O18 W5 -60.5(15) 3_666 . . . ?
O21 Si08 O18 W6 -0.3(11) . . . . ?
O21 Si08 O18 W6 179.7(11) 3_666 . . . ?
O21 Si08 O20 W1 178.4(11) 3_666 . . . ?
O21 Si08 O20 W1 -1.6(11) . . . . ?
O21 Si08 O20 W5 -123.6(13) . . . 3_666 ?
O21 Si08 O20 W5 56.4(13) 3_666 . . 3_666 ?
O21 Si08 O20 W2 -59.6(14) 3_666 . . . ?
O21 Si08 O20 W2 120.4(14) . . . . ?
C15 N7 C1 N3 -153(4) . . . . ?
O22 W6 O8 W1 14(3) . . . . ?
O22 W6 O23 W4 58.2(15) . . . . ?
O23 W4 O2 Ni1 -119.1(18) . . . . ?
O23 W4 O5 W5 57.7(15) . . . . ?
O23 W4 O9 W3 21(3) . . . . ?
O23 W6 O8 W1 101.0(14) . . . . ?
C18 N7 C1 N3 163(3) . . . . ?
